data_7110295
loop_
_publ_author_name
'Harvey, John D.'
'Ziegler, Christopher J.'

_publ_section_title
;
 Dianionic and trianionic macrocycles in cobalt N-confused porphyrin
 complexesElectronic supplementary information (ESI) available: Absorption
 spectra for 1, 2 and 4. See http://www.rsc.org/suppdata/cc/b4/b404261a/
;
_journal_issue 14
_journal_name_full 'Chemical Communications'
_journal_page_first 1666
_journal_page_last 1667
_journal_paper_doi 10.1039/b404261a
_journal_year 2004
_chemical_formula_sum 'C64 H47 Cl4 Co2 N7 O9 P'
_chemical_formula_weight 1348.72
_chemical_name_common
;(2-aza-21-carba-5,10,15,20-
tetraphenylporphyrinato)Cobalt(iii) PPh3
;
_chemical_name_systematic
;
(2-aza-21-carba-5,10,15,20-tetraphenylporphyrinato)Cobalt(III) PPh3
;
_space_group_IT_number 2
_symmetry_cell_setting triclinic
_symmetry_space_group_name_Hall '-P 1'
_symmetry_space_group_name_H-M 'P -1'
_atom_sites_solution_hydrogens geom
_atom_sites_solution_primary direct
_atom_sites_solution_secondary difmap
_audit_creation_method SHELXL-97
_cell_angle_alpha 91.296(4)
_cell_angle_beta 102.294(4)
_cell_angle_gamma 109.626(4)
_cell_formula_units_Z 2
_cell_length_a 12.103(3)
_cell_length_b 16.031(4)
_cell_length_c 16.390(4)
_cell_measurement_reflns_used 5781
_cell_measurement_temperature 100(2)
_cell_measurement_theta_max 28.16
_cell_measurement_theta_min 2.47
_cell_volume 2911.3(13)
_computing_cell_refinement 'Bruker SMART'
_computing_data_collection 'Bruker SMART'
_computing_data_reduction 'Bruker SAINT'
_computing_molecular_graphics 'Bruker SHELXTL'
_computing_publication_material 'Bruker SHELXTL'
_computing_structure_refinement 'SHELXL-97 (Sheldrick, 1997)'
_computing_structure_solution 'SHELXS-97 (Sheldrick, 1990)'
_diffrn_ambient_temperature 100(2)
_diffrn_measured_fraction_theta_full 0.990
_diffrn_measured_fraction_theta_max 0.990
_diffrn_measurement_device_type 'CCD area detector'
_diffrn_measurement_method 'phi and omega scans'
_diffrn_radiation_monochromator graphite
_diffrn_radiation_source 'fine-focus sealed tube'
_diffrn_radiation_type MoK\a
_diffrn_radiation_wavelength 0.71073
_diffrn_reflns_av_R_equivalents 0.0417
_diffrn_reflns_av_sigmaI/netI 0.0713
_diffrn_reflns_limit_h_max 14
_diffrn_reflns_limit_h_min -14
_diffrn_reflns_limit_k_max 19
_diffrn_reflns_limit_k_min -19
_diffrn_reflns_limit_l_max 20
_diffrn_reflns_limit_l_min -20
_diffrn_reflns_number 22525
_diffrn_reflns_theta_full 26.00
_diffrn_reflns_theta_max 26.00
_diffrn_reflns_theta_min 1.36
_exptl_absorpt_coefficient_mu 0.848
_exptl_absorpt_correction_T_max 0.9353
_exptl_absorpt_correction_T_min 0.5574
_exptl_absorpt_correction_type SADABS
_exptl_crystal_colour black
_exptl_crystal_density_diffrn 1.539
_exptl_crystal_density_meas 0
_exptl_crystal_density_method 'not measured'
_exptl_crystal_description plate
_exptl_crystal_F_000 1378
_exptl_crystal_size_max 1.60
_exptl_crystal_size_mid 0.47
_exptl_crystal_size_min 0.09
_refine_diff_density_max 2.904
_refine_diff_density_min -0.971
_refine_diff_density_rms 0.115
_refine_ls_extinction_method none
_refine_ls_goodness_of_fit_ref 1.061
_refine_ls_hydrogen_treatment mixed
_refine_ls_matrix_type full
_refine_ls_number_parameters 757
_refine_ls_number_reflns 11319
_refine_ls_number_restraints 0
_refine_ls_restrained_S_all 1.061
_refine_ls_R_factor_all 0.0727
_refine_ls_R_factor_gt 0.0640
_refine_ls_shift/su_max 0.169
_refine_ls_shift/su_mean 0.007
_refine_ls_structure_factor_coef Fsqd
_refine_ls_weighting_details 'calc w=1/[\s^2^(Fo^2^)+(0.0997P)^2^+3.2192P] where P=(Fo^2^+2Fc^2^)/3'
_refine_ls_weighting_scheme calc
_refine_ls_wR_factor_gt 0.1743
_refine_ls_wR_factor_ref 0.1814
_reflns_number_gt 9395
_reflns_number_total 11319
_reflns_threshold_expression >2sigma(I)
_cod_data_source_file b404261asup1.cif
_cod_data_source_block Co(NCTPP)(PPH3)Co(NO3)3(CH2Cl2)2
_cod_depositor_comments
;
The following automatic conversions were performed:

'_symmetry_cell_setting' value 'Triclinic' changed to 'triclinic'
according to /home/saulius/struct/CIF-dictionaries/cif_core.dic
dictionary named 'cif_core.dic' version 2.4.2 from 2011-04-26.

Automatic conversion script
Id: cif_fix_values 1891 2012-01-12 08:04:46Z andrius 
;
_cod_original_cell_volume 2911.2(12)
_cod_original_sg_symbol_H-M P-1
_cod_database_code 7110295

loop_
_symmetry_equiv_pos_as_xyz
'x, y, z'
'-x, -y, -z'

loop_
_atom_site_label
_atom_site_type_symbol
_atom_site_fract_x
_atom_site_fract_y
_atom_site_fract_z
_atom_site_U_iso_or_equiv
_atom_site_adp_type
_atom_site_occupancy
_atom_site_symmetry_multiplicity
_atom_site_calc_flag
_atom_site_refinement_flags
C1 C 0.2680(3) 0.7337(2) 0.1610(2) 0.0229(6) Uani 1 1 d .
C2 C 0.1411(3) 0.6852(2) 0.1325(2) 0.0264(7) Uani 1 1 d .
H2 H 0.0910 0.6498 0.1636 0.032 Uiso 1 1 calc R
C3 C 0.1086(3) 0.7005(2) 0.0523(2) 0.0264(7) Uani 1 1 d .
H3 H 0.0315 0.6776 0.0175 0.032 Uiso 1 1 calc R
C4 C 0.2141(3) 0.7583(2) 0.0305(2) 0.0218(6) Uani 1 1 d .
C5 C 0.2123(3) 0.8001(2) -0.0435(2) 0.0211(6) Uani 1 1 d .
C6 C 0.3163(3) 0.85281(19) -0.0648(2) 0.0207(6) Uani 1 1 d .
C7 C 0.3199(3) 0.8984(2) -0.1392(2) 0.0237(6) Uani 1 1 d .
H7 H 0.2547 0.9059 -0.1759 0.028 Uiso 1 1 calc R
C8 C 0.4351(3) 0.9280(2) -0.1458(2) 0.0238(6) Uani 1 1 d .
H8 H 0.4645 0.9583 -0.1888 0.029 Uiso 1 1 calc R
C9 C 0.5038(3) 0.90387(19) -0.0735(2) 0.0204(6) Uani 1 1 d .
C10 C 0.6275(3) 0.92192(19) -0.0591(2) 0.0200(6) Uani 1 1 d .
C11 C 0.6970(3) 0.91685(19) 0.0188(2) 0.0206(6) Uani 1 1 d .
C12 C 0.8268(3) 0.9486(2) 0.0392(2) 0.0225(6) Uani 1 1 d .
H12 H 0.8763 0.9673 0.0020 0.027 Uiso 1 1 calc R
C13 C 0.8631(3) 0.9461(2) 0.1220(2) 0.0231(6) Uani 1 1 d .
H13 H 0.9425 0.9647 0.1532 0.028 Uiso 1 1 calc R
C14 C 0.7578(3) 0.90981(19) 0.1534(2) 0.0209(6) Uani 1 1 d .
C15 C 0.7589(3) 0.8950(2) 0.2363(2) 0.0225(6) Uani 1 1 d .
C16 C 0.6499(3) 0.8512(2) 0.2586(2) 0.0257(7) Uani 1 1 d .
C17 C 0.5320(3) 0.8160(2) 0.2052(2) 0.0225(6) Uani 1 1 d .
C18 C 0.5269(3) 0.8015(2) 0.3433(2) 0.0255(7) Uani 1 1 d .
H18 H 0.4977 0.7874 0.3912 0.031 Uiso 1 1 calc R
C19 C 0.4570(3) 0.7841(2) 0.2612(2) 0.0264(7) Uani 1 1 d .
C20 C 0.3318(3) 0.7421(2) 0.2426(2) 0.0235(6) Uani 1 1 d .
C21 C 0.0932(3) 0.7879(2) -0.1012(2) 0.0218(6) Uani 1 1 d .
C22 C 0.0662(3) 0.7524(2) -0.1833(2) 0.0290(7) Uani 1 1 d .
H22 H 0.1227 0.7351 -0.2030 0.035 Uiso 1 1 calc R
C23 C -0.0438(3) 0.7419(3) -0.2372(2) 0.0359(8) Uani 1 1 d .
H23 H -0.0609 0.7170 -0.2923 0.043 Uiso 1 1 calc R
C24 C -0.1282(3) 0.7683(2) -0.2093(2) 0.0343(8) Uani 1 1 d .
H24 H -0.2013 0.7624 -0.2457 0.041 Uiso 1 1 calc R
C25 C -0.1030(3) 0.8035(2) -0.1268(2) 0.0300(7) Uani 1 1 d .
H25 H -0.1598 0.8207 -0.1075 0.036 Uiso 1 1 calc R
C26 C 0.0065(3) 0.8133(2) -0.0726(2) 0.0254(7) Uani 1 1 d .
H26 H 0.0225 0.8367 -0.0172 0.030 Uiso 1 1 calc R
C27 C 0.6876(3) 0.9565(2) -0.1279(2) 0.0215(6) Uani 1 1 d .
C28 C 0.6638(3) 0.9032(2) -0.2021(2) 0.0265(7) Uani 1 1 d .
H28 H 0.6111 0.8446 -0.2088 0.032 Uiso 1 1 calc R
C29 C 0.7183(3) 0.9372(2) -0.2659(2) 0.0324(8) Uani 1 1 d .
H29 H 0.7019 0.9013 -0.3155 0.039 Uiso 1 1 calc R
C30 C 0.7971(3) 1.0244(2) -0.2568(2) 0.0310(7) Uani 1 1 d .
H30 H 0.8334 1.0471 -0.3001 0.037 Uiso 1 1 calc R
C31 C 0.8209(3) 1.0768(2) -0.1831(2) 0.0276(7) Uani 1 1 d .
H31 H 0.8742 1.1352 -0.1764 0.033 Uiso 1 1 calc R
C32 C 0.7669(3) 1.0437(2) -0.1193(2) 0.0240(6) Uani 1 1 d .
H32 H 0.7835 1.0800 -0.0699 0.029 Uiso 1 1 calc R
C33 C 0.8735(3) 0.9280(2) 0.3022(2) 0.0248(7) Uani 1 1 d .
C34 C 0.9103(3) 0.8701(2) 0.3549(2) 0.0283(7) Uani 1 1 d .
H34 H 0.8659 0.8094 0.3466 0.034 Uiso 1 1 calc R
C35 C 1.0126(3) 0.9032(3) 0.4192(2) 0.0325(8) Uani 1 1 d .
H35 H 1.0359 0.8646 0.4547 0.039 Uiso 1 1 calc R
C36 C 1.0806(3) 0.9925(3) 0.4316(2) 0.0345(8) Uani 1 1 d .
H36 H 1.1497 1.0139 0.4750 0.041 Uiso 1 1 calc R
C37 C 1.0460(3) 1.0504(2) 0.3793(2) 0.0320(8) Uani 1 1 d .
H37 H 1.0918 1.1108 0.3876 0.038 Uiso 1 1 calc R
C38 C 0.9437(3) 1.0187(2) 0.3149(2) 0.0277(7) Uani 1 1 d .
H38 H 0.9212 1.0579 0.2797 0.033 Uiso 1 1 calc R
C39 C 0.2697(3) 0.7075(2) 0.3107(2) 0.0257(7) Uani 1 1 d .
C40 C 0.3033(3) 0.6480(2) 0.3612(2) 0.0276(7) Uani 1 1 d .
H40 H 0.3625 0.6270 0.3511 0.033 Uiso 1 1 calc R
C41 C 0.2493(3) 0.6197(2) 0.4268(2) 0.0313(7) Uani 1 1 d .
H41 H 0.2734 0.5805 0.4611 0.038 Uiso 1 1 calc R
C42 C 0.1600(3) 0.6492(2) 0.4419(2) 0.0342(8) Uani 1 1 d .
H42 H 0.1245 0.6304 0.4865 0.041 Uiso 1 1 calc R
C43 C 0.1236(4) 0.7069(3) 0.3903(3) 0.0385(9) Uani 1 1 d .
H43 H 0.0620 0.7258 0.3993 0.046 Uiso 1 1 calc R
C44 C 0.1786(3) 0.7364(2) 0.3257(2) 0.0337(8) Uani 1 1 d .
H44 H 0.1547 0.7760 0.2918 0.040 Uiso 1 1 calc R
C45 C 0.3681(3) 0.59623(19) 0.0668(2) 0.0219(6) Uani 1 1 d .
C46 C 0.3555(3) 0.5798(2) 0.1480(2) 0.0239(6) Uani 1 1 d .
H46 H 0.4115 0.6173 0.1934 0.029 Uiso 1 1 calc R
C47 C 0.2614(3) 0.5089(2) 0.1621(2) 0.0286(7) Uani 1 1 d .
H47 H 0.2548 0.4983 0.2167 0.034 Uiso 1 1 calc R
C48 C 0.1767(3) 0.4536(2) 0.0950(2) 0.0342(8) Uani 1 1 d .
H48 H 0.1121 0.4064 0.1042 0.041 Uiso 1 1 calc R
C49 C 0.1885(3) 0.4687(2) 0.0142(2) 0.0362(8) Uani 1 1 d .
H49 H 0.1317 0.4312 -0.0309 0.043 Uiso 1 1 calc R
C50 C 0.2841(3) 0.5391(2) -0.0008(2) 0.0293(7) Uani 1 1 d .
H50 H 0.2921 0.5482 -0.0554 0.035 Uiso 1 1 calc R
C51 C 0.4898(3) 0.6759(2) -0.0606(2) 0.0214(6) Uani 1 1 d .
C52 C 0.5750(3) 0.6502(2) -0.0905(2) 0.0255(7) Uani 1 1 d .
H52 H 0.6380 0.6410 -0.0528 0.031 Uiso 1 1 calc R
C53 C 0.5659(3) 0.6385(2) -0.1761(2) 0.0285(7) Uani 1 1 d .
H53 H 0.6236 0.6226 -0.1955 0.034 Uiso 1 1 calc R
C54 C 0.4714(3) 0.6504(2) -0.2327(2) 0.0299(7) Uani 1 1 d .
H54 H 0.4654 0.6423 -0.2901 0.036 Uiso 1 1 calc R
C55 C 0.3857(3) 0.6743(2) -0.2041(2) 0.0284(7) Uani 1 1 d .
H55 H 0.3216 0.6818 -0.2423 0.034 Uiso 1 1 calc R
C56 C 0.3948(3) 0.6872(2) -0.1192(2) 0.0252(7) Uani 1 1 d .
H56 H 0.3369 0.7037 -0.1006 0.030 Uiso 1 1 calc R
C57 C 0.6298(3) 0.6713(2) 0.1050(2) 0.0223(6) Uani 1 1 d .
C58 C 0.7412(3) 0.7270(2) 0.0951(2) 0.0247(7) Uani 1 1 d .
H58 H 0.7450 0.7708 0.0585 0.030 Uiso 1 1 calc R
C59 C 0.8466(3) 0.7175(2) 0.1394(2) 0.0301(7) Uani 1 1 d .
H59 H 0.9208 0.7552 0.1327 0.036 Uiso 1 1 calc R
C60 C 0.8422(3) 0.6523(2) 0.1935(2) 0.0336(8) Uani 1 1 d .
H60 H 0.9130 0.6472 0.2247 0.040 Uiso 1 1 calc R
C61 C 0.7321(3) 0.5949(3) 0.2010(2) 0.0342(8) Uani 1 1 d .
H61 H 0.7289 0.5499 0.2361 0.041 Uiso 1 1 calc R
C62 C 0.6262(3) 0.6032(2) 0.1570(2) 0.0295(7) Uani 1 1 d .
H62 H 0.5524 0.5633 0.1620 0.035 Uiso 1 1 calc R
C63 C 0.9448(4) 0.4448(3) 0.3464(3) 0.0561(12) Uani 1 1 d .
H63A H 0.9139 0.3805 0.3459 0.067 Uiso 1 1 calc R
H63B H 1.0235 0.4671 0.3850 0.067 Uiso 1 1 calc R
Cl1 Cl 0.84909(11) 0.48834(8) 0.38165(7) 0.0552(3) Uani 1 1 d .
Cl2 Cl 0.96031(14) 0.47261(8) 0.24363(12) 0.0751(4) Uani 1 1 d .
Co1 Co 0.48407(3) 0.82177(2) 0.08787(2) 0.01764(13) Uani 1 1 d .
Co2 Co 0.35487(5) 0.39321(4) 0.46362(3) 0.03796(16) Uani 1 1 d .
N1 N 0.3145(2) 0.77492(16) 0.09609(16) 0.0201(5) Uani 1 1 d .
N2 N 0.4321(2) 0.86117(16) -0.02219(16) 0.0200(5) Uani 1 1 d .
N3 N 0.6540(2) 0.89006(16) 0.08877(16) 0.0197(5) Uani 1 1 d .
N4 N 0.6408(3) 0.8413(2) 0.3420(2) 0.0437(8) Uani 1 1 d .
H4 H 0.7003 0.8585 0.3854 0.052 Uiso 1 1 calc R
N5 N 0.1354(3) 0.3312(3) 0.4733(2) 0.0450(8) Uani 1 1 d .
N6 N 0.3994(4) 0.2519(2) 0.4549(2) 0.0556(11) Uani 1 1 d .
N7 N 0.5066(3) 0.5081(2) 0.3797(2) 0.0402(8) Uani 1 1 d .
O1 O 0.1792(3) 0.3876(2) 0.42330(19) 0.0473(7) Uani 1 1 d .
O2 O 0.2117(4) 0.3130(3) 0.5250(3) 0.0852(14) Uani 1 1 d .
O3 O 0.0273(3) 0.3011(2) 0.4680(2) 0.0608(9) Uani 1 1 d .
O4 O 0.4473(3) 0.31475(19) 0.51492(17) 0.0445(7) Uani 1 1 d .
O5 O 0.3342(4) 0.2676(2) 0.3927(2) 0.0630(10) Uani 1 1 d .
O6 O 0.4221(5) 0.1836(3) 0.4628(3) 0.0959(17) Uani 1 1 d .
O7 O 0.4264(4) 0.5016(2) 0.5540(2) 0.0648(10) Uani 1 1 d .
O8 O 0.3973(3) 0.4605(2) 0.3632(2) 0.0528(8) Uani 1 1 d .
O9 O 0.5444(3) 0.5628(2) 0.33191(19) 0.0503(7) Uani 1 1 d .
P1 P 0.49403(7) 0.69092(5) 0.05084(5) 0.01910(18) Uani 1 1 d .

loop_
_atom_site_aniso_label
_atom_site_aniso_U_11
_atom_site_aniso_U_22
_atom_site_aniso_U_33
_atom_site_aniso_U_23
_atom_site_aniso_U_13
_atom_site_aniso_U_12
C1 0.0217(15) 0.0164(15) 0.0345(17) 0.0049(12) 0.0113(13) 0.0089(12)
C2 0.0201(15) 0.0236(16) 0.0388(19) 0.0047(13) 0.0108(13) 0.0092(13)
C3 0.0187(15) 0.0235(16) 0.0353(18) 0.0020(13) 0.0059(13) 0.0057(12)
C4 0.0199(15) 0.0173(15) 0.0311(16) 0.0001(12) 0.0070(12) 0.0098(12)
C5 0.0179(14) 0.0175(14) 0.0302(16) -0.0011(12) 0.0062(12) 0.0091(11)
C6 0.0199(14) 0.0148(14) 0.0290(16) -0.0009(11) 0.0053(12) 0.0086(11)
C7 0.0213(15) 0.0202(15) 0.0310(17) 0.0015(12) 0.0027(12) 0.0110(12)
C8 0.0237(15) 0.0185(15) 0.0298(17) 0.0038(12) 0.0075(13) 0.0074(12)
C9 0.0187(14) 0.0153(14) 0.0290(16) 0.0025(11) 0.0072(12) 0.0072(11)
C10 0.0194(14) 0.0114(13) 0.0316(16) 0.0009(11) 0.0077(12) 0.0075(11)
C11 0.0187(14) 0.0129(14) 0.0329(17) 0.0022(12) 0.0078(12) 0.0081(11)
C12 0.0196(15) 0.0169(15) 0.0339(17) 0.0055(12) 0.0099(12) 0.0077(12)
C13 0.0186(14) 0.0165(14) 0.0338(17) 0.0033(12) 0.0046(12) 0.0067(12)
C14 0.0178(14) 0.0135(14) 0.0307(16) 0.0017(11) 0.0050(12) 0.0052(11)
C15 0.0201(15) 0.0187(15) 0.0289(16) 0.0018(12) 0.0040(12) 0.0080(12)
C16 0.0259(16) 0.0222(16) 0.0275(16) 0.0014(12) 0.0068(13) 0.0064(13)
C17 0.0213(15) 0.0209(15) 0.0264(16) 0.0037(12) 0.0057(12) 0.0087(12)
C18 0.0189(15) 0.0303(17) 0.0220(15) 0.0030(12) 0.0087(12) -0.0006(13)
C19 0.0263(16) 0.0226(16) 0.0301(17) 0.0028(13) 0.0061(13) 0.0085(13)
C20 0.0225(15) 0.0183(15) 0.0338(17) 0.0049(12) 0.0131(13) 0.0080(12)
C21 0.0183(14) 0.0154(14) 0.0310(16) 0.0018(12) 0.0034(12) 0.0065(11)
C22 0.0250(16) 0.0272(17) 0.0364(19) -0.0007(14) 0.0083(14) 0.0106(13)
C23 0.0315(19) 0.040(2) 0.0313(19) -0.0024(15) -0.0010(15) 0.0113(16)
C24 0.0225(17) 0.0336(19) 0.043(2) 0.0064(15) 0.0000(14) 0.0096(14)
C25 0.0193(15) 0.0256(17) 0.046(2) 0.0026(14) 0.0056(14) 0.0103(13)
C26 0.0195(15) 0.0210(16) 0.0344(18) -0.0006(13) 0.0062(13) 0.0056(12)
C27 0.0172(14) 0.0188(15) 0.0310(16) 0.0042(12) 0.0051(12) 0.0100(12)
C28 0.0277(16) 0.0195(15) 0.0325(17) 0.0004(13) 0.0068(13) 0.0087(13)
C29 0.0377(19) 0.0310(19) 0.0318(18) 0.0015(14) 0.0113(15) 0.0142(15)
C30 0.0337(18) 0.0334(19) 0.0346(18) 0.0128(14) 0.0163(15) 0.0172(15)
C31 0.0216(15) 0.0225(16) 0.0385(19) 0.0089(13) 0.0082(13) 0.0063(13)
C32 0.0218(15) 0.0197(15) 0.0312(17) 0.0023(12) 0.0054(12) 0.0087(12)
C33 0.0195(15) 0.0255(16) 0.0290(17) 0.0010(13) 0.0045(12) 0.0084(13)
C34 0.0300(17) 0.0286(18) 0.0269(17) 0.0036(13) 0.0048(13) 0.0119(14)
C35 0.0349(19) 0.042(2) 0.0268(17) 0.0027(14) 0.0065(14) 0.0221(16)
C36 0.0243(17) 0.047(2) 0.0300(18) -0.0056(15) 0.0016(14) 0.0138(16)
C37 0.0232(16) 0.0303(18) 0.0389(19) -0.0036(14) 0.0059(14) 0.0063(14)
C38 0.0243(16) 0.0250(17) 0.0333(18) 0.0019(13) 0.0057(13) 0.0086(13)
C39 0.0224(15) 0.0230(16) 0.0320(17) 0.0033(13) 0.0087(13) 0.0071(13)
C40 0.0242(16) 0.0261(17) 0.0354(18) 0.0041(13) 0.0080(13) 0.0116(13)
C41 0.0338(18) 0.0277(18) 0.0371(19) 0.0098(14) 0.0104(15) 0.0152(15)
C42 0.038(2) 0.0337(19) 0.038(2) 0.0116(15) 0.0194(16) 0.0149(16)
C43 0.045(2) 0.041(2) 0.047(2) 0.0134(17) 0.0241(18) 0.0275(18)
C44 0.039(2) 0.0318(19) 0.043(2) 0.0144(15) 0.0198(16) 0.0219(16)
C45 0.0192(14) 0.0140(14) 0.0341(17) 0.0022(12) 0.0084(12) 0.0067(11)
C46 0.0214(15) 0.0190(15) 0.0332(17) -0.0009(12) 0.0059(13) 0.0098(12)
C47 0.0314(17) 0.0221(16) 0.0369(19) 0.0057(13) 0.0156(14) 0.0104(14)
C48 0.0307(18) 0.0220(17) 0.046(2) 0.0022(15) 0.0172(16) -0.0003(14)
C49 0.0297(18) 0.0247(18) 0.043(2) -0.0067(15) 0.0083(15) -0.0040(14)
C50 0.0281(17) 0.0212(16) 0.0363(19) 0.0010(13) 0.0107(14) 0.0039(13)
C51 0.0210(14) 0.0149(14) 0.0284(16) 0.0013(11) 0.0072(12) 0.0056(11)
C52 0.0223(15) 0.0199(16) 0.0372(18) 0.0023(13) 0.0082(13) 0.0102(12)
C53 0.0280(17) 0.0230(17) 0.0398(19) 0.0015(14) 0.0153(14) 0.0113(13)
C54 0.0385(19) 0.0209(16) 0.0316(18) 0.0009(13) 0.0120(15) 0.0096(14)
C55 0.0292(17) 0.0204(16) 0.0339(18) -0.0010(13) 0.0018(14) 0.0104(13)
C56 0.0238(15) 0.0182(15) 0.0347(18) -0.0008(12) 0.0057(13) 0.0097(12)
C57 0.0207(15) 0.0186(15) 0.0310(16) 0.0015(12) 0.0074(12) 0.0106(12)
C58 0.0227(15) 0.0166(15) 0.0372(18) 0.0017(12) 0.0092(13) 0.0086(12)
C59 0.0185(15) 0.0246(17) 0.047(2) -0.0007(14) 0.0073(14) 0.0080(13)
C60 0.0265(17) 0.037(2) 0.041(2) 0.0016(15) 0.0027(15) 0.0191(15)
C61 0.0314(18) 0.038(2) 0.040(2) 0.0136(16) 0.0090(15) 0.0201(16)
C62 0.0236(16) 0.0279(17) 0.042(2) 0.0097(14) 0.0109(14) 0.0130(13)
C63 0.051(3) 0.039(2) 0.069(3) 0.009(2) -0.001(2) 0.012(2)
Cl1 0.0578(7) 0.0510(6) 0.0532(6) 0.0152(5) 0.0031(5) 0.0198(5)
Cl2 0.0793(9) 0.0400(6) 0.1339(13) 0.0281(7) 0.0620(9) 0.0324(6)
Co1 0.0150(2) 0.0139(2) 0.0252(2) 0.00184(15) 0.00582(16) 0.00606(16)
Co2 0.0428(3) 0.0400(3) 0.0371(3) 0.0071(2) 0.0087(2) 0.0224(2)
N1 0.0178(12) 0.0165(12) 0.0290(14) 0.0019(10) 0.0076(10) 0.0086(10)
N2 0.0169(12) 0.0137(12) 0.0300(14) 0.0003(10) 0.0054(10) 0.0065(9)
N3 0.0181(12) 0.0140(12) 0.0286(14) 0.0016(10) 0.0062(10) 0.0072(10)
N4 0.0343(17) 0.053(2) 0.0361(18) 0.0020(15) 0.0054(14) 0.0078(15)
N5 0.046(2) 0.051(2) 0.048(2) 0.0053(16) 0.0183(16) 0.0249(17)
N6 0.094(3) 0.039(2) 0.0358(19) -0.0004(15) -0.0012(19) 0.035(2)
N7 0.051(2) 0.0404(19) 0.0377(18) -0.0053(15) 0.0105(15) 0.0271(17)
O1 0.0471(17) 0.0492(17) 0.0520(18) 0.0105(14) 0.0118(14) 0.0245(14)
O2 0.067(2) 0.100(3) 0.103(3) 0.064(3) 0.027(2) 0.040(2)
O3 0.055(2) 0.070(2) 0.073(2) 0.0137(18) 0.0322(17) 0.0295(17)
O4 0.0526(17) 0.0409(16) 0.0389(15) 0.0009(12) -0.0010(13) 0.0221(13)
O5 0.096(3) 0.0462(18) 0.0392(17) -0.0037(13) -0.0121(17) 0.0325(18)
O6 0.175(5) 0.066(3) 0.062(2) -0.0031(19) -0.005(3) 0.083(3)
O7 0.104(3) 0.062(2) 0.0425(18) -0.0001(15) 0.0007(18) 0.058(2)
O8 0.068(2) 0.0494(18) 0.0502(18) 0.0104(14) 0.0216(16) 0.0270(16)
O9 0.0513(18) 0.0544(19) 0.0474(17) 0.0103(14) 0.0142(14) 0.0193(15)
P1 0.0161(4) 0.0141(4) 0.0286(4) 0.0023(3) 0.0066(3) 0.0064(3)

loop_
_atom_type_symbol
_atom_type_description
_atom_type_scat_dispersion_real
_atom_type_scat_dispersion_imag
_atom_type_scat_source
C C 0.0033 0.0016 'International Tables Vol C Tables 4.2.6.8 and 6.1.1.4'
H H 0.0000 0.0000 'International Tables Vol C Tables 4.2.6.8 and 6.1.1.4'
N N 0.0061 0.0033 'International Tables Vol C Tables 4.2.6.8 and 6.1.1.4'
P P 0.1023 0.0942 'International Tables Vol C Tables 4.2.6.8 and 6.1.1.4'
Co Co 0.3494 0.9721 'International Tables Vol C Tables 4.2.6.8 and 6.1.1.4'
O O 0.0106 0.0060 'International Tables Vol C Tables 4.2.6.8 and 6.1.1.4'
Cl Cl 0.1484 0.1585 'International Tables Vol C Tables 4.2.6.8 and 6.1.1.4'

loop_
_geom_angle_atom_site_label_1
_geom_angle_atom_site_label_2
_geom_angle_atom_site_label_3
_geom_angle
_geom_angle_site_symmetry_1
_geom_angle_site_symmetry_3
C20 C1 N1 125.3(3) . .
C20 C1 C2 124.1(3) . .
N1 C1 C2 110.5(3) . .
C3 C2 C1 107.0(3) . .
C2 C3 C4 107.3(3) . .
N1 C4 C5 125.2(3) . .
N1 C4 C3 110.8(3) . .
C5 C4 C3 123.7(3) . .
C6 C5 C4 122.4(3) . .
C6 C5 C21 118.9(3) . .
C4 C5 C21 118.7(3) . .
C5 C6 N2 124.5(3) . .
C5 C6 C7 124.9(3) . .
N2 C6 C7 110.2(3) . .
C8 C7 C6 107.2(3) . .
C7 C8 C9 106.5(3) . .
N2 C9 C10 125.2(3) . .
N2 C9 C8 111.4(3) . .
C10 C9 C8 123.5(3) . .
C11 C10 C9 122.5(3) . .
C11 C10 C27 119.6(3) . .
C9 C10 C27 117.6(3) . .
N3 C11 C10 125.7(3) . .
N3 C11 C12 110.4(3) . .
C10 C11 C12 123.6(3) . .
C13 C12 C11 107.2(3) . .
C12 C13 C14 107.3(3) . .
C15 C14 N3 125.1(3) . .
C15 C14 C13 124.3(3) . .
N3 C14 C13 110.6(3) . .
C14 C15 C16 119.3(3) . .
C14 C15 C33 120.8(3) . .
C16 C15 C33 119.8(3) . .
N4 C16 C15 123.2(3) . .
N4 C16 C17 108.7(3) . .
C15 C16 C17 128.0(3) . .
C19 C17 C16 103.6(3) . .
C19 C17 Co1 127.7(2) . .
C16 C17 Co1 128.4(2) . .
N4 C18 C19 108.9(3) . .
C18 C19 C20 122.1(3) . .
C18 C19 C17 109.6(3) . .
C20 C19 C17 128.3(3) . .
C1 C20 C19 118.7(3) . .
C1 C20 C39 121.2(3) . .
C19 C20 C39 120.1(3) . .
C22 C21 C26 118.5(3) . .
C22 C21 C5 121.0(3) . .
C26 C21 C5 120.4(3) . .
C21 C22 C23 121.1(3) . .
C24 C23 C22 120.2(3) . .
C23 C24 C25 119.5(3) . .
C26 C25 C24 120.4(3) . .
C25 C26 C21 120.3(3) . .
C32 C27 C28 119.0(3) . .
C32 C27 C10 120.1(3) . .
C28 C27 C10 121.0(3) . .
C29 C28 C27 120.0(3) . .
C28 C29 C30 120.7(3) . .
C31 C30 C29 119.1(3) . .
C32 C31 C30 120.7(3) . .
C31 C32 C27 120.5(3) . .
C38 C33 C34 118.9(3) . .
C38 C33 C15 120.2(3) . .
C34 C33 C15 120.8(3) . .
C35 C34 C33 119.8(3) . .
C36 C35 C34 121.0(3) . .
C35 C36 C37 119.8(3) . .
C38 C37 C36 120.2(3) . .
C37 C38 C33 120.4(3) . .
C40 C39 C44 118.9(3) . .
C40 C39 C20 120.7(3) . .
C44 C39 C20 120.4(3) . .
C41 C40 C39 120.3(3) . .
C40 C41 C42 120.6(3) . .
C43 C42 C41 119.5(3) . .
C44 C43 C42 120.0(3) . .
C43 C44 C39 120.6(3) . .
C46 C45 C50 119.0(3) . .
C46 C45 P1 119.6(2) . .
C50 C45 P1 121.4(3) . .
C47 C46 C45 121.0(3) . .
C46 C47 C48 119.9(3) . .
C49 C48 C47 119.7(3) . .
C48 C49 C50 120.9(3) . .
C49 C50 C45 119.5(3) . .
C52 C51 C56 118.2(3) . .
C52 C51 P1 123.0(2) . .
C56 C51 P1 118.8(2) . .
C53 C52 C51 120.4(3) . .
C54 C53 C52 120.3(3) . .
C53 C54 C55 120.0(3) . .
C56 C55 C54 120.2(3) . .
C55 C56 C51 121.0(3) . .
C58 C57 C62 118.7(3) . .
C58 C57 P1 118.8(2) . .
C62 C57 P1 122.5(2) . .
C57 C58 C59 120.3(3) . .
C60 C59 C58 120.4(3) . .
C61 C60 C59 119.4(3) . .
C60 C61 C62 120.9(3) . .
C61 C62 C57 120.1(3) . .
Cl1 C63 Cl2 112.3(3) . .
C17 Co1 N2 163.22(12) . .
C17 Co1 N1 88.81(12) . .
N2 Co1 N1 89.32(11) . .
C17 Co1 N3 88.79(12) . .
N2 Co1 N3 89.95(11) . .
N1 Co1 N3 169.24(10) . .
C17 Co1 P1 95.09(10) . .
N2 Co1 P1 101.69(8) . .
N1 Co1 P1 95.80(8) . .
N3 Co1 P1 94.86(8) . .
O4 Co2 O8 120.60(13) . .
O4 Co2 O1 139.13(13) . .
O8 Co2 O1 89.66(13) . .
O4 Co2 O7 100.35(12) . .
O8 Co2 O7 97.63(14) . .
O1 Co2 O7 102.03(14) . .
O4 Co2 O5 59.96(12) . .
O8 Co2 O5 89.45(13) . .
O1 Co2 O5 97.02(13) . .
O7 Co2 O5 159.67(13) . .
O4 Co2 O2 84.92(14) . .
O8 Co2 O2 147.89(15) . .
O1 Co2 O2 59.08(13) . .
O7 Co2 O2 96.16(18) . .
O5 Co2 O2 87.53(18) . .
C4 N1 C1 104.1(2) . .
C4 N1 Co1 126.0(2) . .
C1 N1 Co1 128.4(2) . .
C9 N2 C6 104.4(3) . .
C9 N2 Co1 127.2(2) . .
C6 N2 Co1 128.4(2) . .
C11 N3 C14 104.3(2) . .
C11 N3 Co1 125.1(2) . .
C14 N3 Co1 129.9(2) . .
C18 N4 C16 109.2(3) . .
O3 N5 O2 125.0(4) . .
O3 N5 O1 120.7(4) . .
O2 N5 O1 114.3(4) . .
O6 N6 O5 125.9(4) . .
O6 N6 O4 118.7(4) . .
O5 N6 O4 115.4(3) . .
O9 N7 O8 119.7(3) . .
O9 N7 O7 122.4(4) . 2_666
O8 N7 O7 118.0(4) . 2_666
N5 O1 Co2 96.3(2) . .
N5 O2 Co2 90.0(3) . .
N6 O4 Co2 95.6(2) . .
N6 O5 Co2 88.5(2) . .
N7 O7 Co2 115.5(2) 2_666 .
N7 O8 Co2 110.6(3) . .
C51 P1 C45 104.55(14) . .
C51 P1 C57 105.06(15) . .
C45 P1 C57 105.47(14) . .
C51 P1 Co1 112.19(10) . .
C45 P1 Co1 113.54(10) . .
C57 P1 Co1 115.08(10) . .

loop_
_geom_bond_atom_site_label_1
_geom_bond_atom_site_label_2
_geom_bond_distance
_geom_bond_site_symmetry_2
C1 C20 1.374(5) .
C1 N1 1.386(4) .
C1 C2 1.434(4) .
C2 C3 1.342(5) .
C3 C4 1.426(4) .
C4 N1 1.385(4) .
C4 C5 1.398(5) .
C5 C6 1.381(4) .
C5 C21 1.493(4) .
C6 N2 1.387(4) .
C6 C7 1.436(5) .
C7 C8 1.342(5) .
C8 C9 1.436(4) .
C9 N2 1.366(4) .
C9 C10 1.392(4) .
C10 C11 1.392(4) .
C10 C27 1.489(4) .
C11 N3 1.378(4) .
C11 C12 1.439(4) .
C12 C13 1.340(5) .
C13 C14 1.423(4) .
C14 C15 1.382(5) .
C14 N3 1.397(4) .
C15 C16 1.401(5) .
C15 C33 1.488(4) .
C16 N4 1.402(5) .
C16 C17 1.423(4) .
C17 C19 1.412(5) .
C17 Co1 1.900(3) .
C18 N4 1.316(5) .
C18 C19 1.395(5) .
C19 C20 1.397(5) .
C20 C39 1.490(4) .
C21 C22 1.378(5) .
C21 C26 1.405(4) .
C22 C23 1.387(5) .
C23 C24 1.383(5) .
C24 C25 1.385(5) .
C25 C26 1.385(5) .
C27 C32 1.388(4) .
C27 C28 1.390(5) .
C28 C29 1.379(5) .
C29 C30 1.385(5) .
C30 C31 1.376(5) .
C31 C32 1.374(5) .
C33 C38 1.400(5) .
C33 C34 1.399(5) .
C34 C35 1.380(5) .
C35 C36 1.375(5) .
C36 C37 1.385(5) .
C37 C38 1.378(5) .
C39 C40 1.384(5) .
C39 C44 1.395(5) .
C40 C41 1.382(5) .
C41 C42 1.380(5) .
C42 C43 1.384(5) .
C43 C44 1.379(5) .
C45 C46 1.391(5) .
C45 C50 1.396(5) .
C45 P1 1.825(3) .
C46 C47 1.377(5) .
C47 C48 1.383(5) .
C48 C49 1.380(5) .
C49 C50 1.389(5) .
C51 C52 1.402(4) .
C51 C56 1.398(4) .
C51 P1 1.824(3) .
C52 C53 1.387(5) .
C53 C54 1.381(5) .
C54 C55 1.382(5) .
C55 C56 1.377(5) .
C57 C58 1.391(4) .
C57 C62 1.395(5) .
C57 P1 1.823(3) .
C58 C59 1.386(5) .
C59 C60 1.381(5) .
C60 C61 1.373(5) .
C61 C62 1.380(5) .
C63 Cl1 1.724(5) .
C63 Cl2 1.785(5) .
Co1 N2 1.971(3) .
Co1 N1 1.970(3) .
Co1 N3 1.976(3) .
Co1 P1 2.2195(9) .
Co2 O4 2.033(3) .
Co2 O8 2.050(3) .
Co2 O1 2.058(3) .
Co2 O7 2.072(3) .
Co2 O5 2.213(3) .
Co2 O2 2.229(4) .
N5 O3 1.216(5) .
N5 O2 1.231(5) .
N5 O1 1.291(5) .
N6 O6 1.219(5) .
N6 O5 1.236(5) .
N6 O4 1.280(4) .
N7 O9 1.227(5) .
N7 O8 1.251(5) .
N7 O7 1.257(5) 2_666
O7 N7 1.257(5) 2_666
